data_9011582
loop_
_publ_author_name
'Bachechi, F.'

_publ_section_title
;
 Crystal structure of montbrayite
 Locality: Robb-Montbray, Quebec
;
_journal_name_full 'Nature Physical Science'
_journal_page_first 67
_journal_page_last 68
_journal_paper_doi 10.1038/physci231067a0
_journal_volume 231
_journal_year 1971
_chemical_formula_sum 'Au2 Te3'
_chemical_name_mineral Montbrayite
_space_group_IT_number 1
_symmetry_space_group_name_Hall 'P 1'
_symmetry_space_group_name_H-M 'P 1'
_cell_angle_alpha 104.38
_cell_angle_beta 97.5
_cell_angle_gamma 107.93
_cell_formula_units_Z 12
_cell_length_a 12.11
_cell_length_b 13.44
_cell_length_c 10.80
_cell_volume 1578.640
_exptl_crystal_density_diffrn 9.804
_cod_database_code 9011582

loop_
_symmetry_equiv_pos_as_xyz
x,y,z

loop_
_atom_site_label
_atom_site_fract_x
_atom_site_fract_y
_atom_site_fract_z
Au1 0.08000 0.05100 0.42800
Te1 0.18000 0.12800 0.22900
Au2 0.06800 0.31500 0.24700
Au3 0.32700 0.24800 0.05100
Te2 0.22000 0.42300 0.10900
Te3 0.11800 0.57200 0.00000
Au4 0.52400 0.13700 0.43300
Te4 0.43000 0.29800 0.47600
Te5 0.24400 0.43100 0.47600
Au5 0.75400 0.06100 0.22000
Te6 0.64200 0.23300 0.26900
Te7 0.49100 0.38600 0.25500
Au6 0.39400 0.55600 0.31100
Te8 0.31700 0.72700 0.37300
Au7 0.13100 0.88800 0.40500
Au8 0.89400 0.16300 0.06500
Te9 0.76200 0.31500 0.08100
Au9 0.66200 0.50100 0.09000
Te10 0.59500 0.66200 0.14400
Te11 0.41700 0.82500 0.15200
Au10 0.32400 0.99400 0.20300
Te12 0.93100 0.18400 0.42500
Au12_1 0.84700 0.38400 0.47800
Te13 0.98500 0.46900 0.34000
Te14 0.84600 0.64200 0.29200
Au12_2 0.75400 0.80800 0.36000
Te15 0.66100 0.98000 0.37600
Au13 0.97800 0.73600 0.14500
Te16 0.88500 0.89600 0.16500
Te17 0.57500 0.90800 0.02500
Te18 0.91700 0.94900 0.53300
Te19 0.81700 0.86000 0.80800
Au14 0.91900 0.69300 0.73800
Au15 0.68000 0.76100 0.95700
Te20 0.80300 0.59300 0.91200
Au16 0.91700 0.42000 0.90000
Au17 0.50000 0.86600 0.59300
Te21 0.58300 0.69500 0.48600
Te22 0.73300 0.55300 0.54100
Au18 0.22400 0.93500 0.77600
Te23 0.31400 0.75300 0.74500
Te24 0.48500 0.60800 0.72400
Au19 0.58500 0.45200 0.67100
Te25 0.74700 0.32200 0.65600
Au20 0.81000 0.10900 0.60500
Te26 0.10500 0.84800 0.94000
Au21 0.23400 0.68300 0.92700
Te27 0.32400 0.50700 0.91700
Te28 0.40500 0.31200 0.83300
Au22 0.57300 0.18800 0.83200
Te29 0.65200 0.00500 0.77000
Te30 0.03700 0.79500 0.57400
Au23 0.16700 0.61900 0.52600
Te31 0.01200 0.51800 0.69300
Au24 0.14500 0.36000 0.66100
Te32 0.29200 0.20600 0.62500
Te33 0.30600 0.03500 0.60200
Te34 0.00800 0.25600 0.82200
Te35 0.14900 0.09200 0.85100
Te36 0.40100 0.08800 0.99400

loop_
_cod_changelog_entry_id
_cod_changelog_entry_author
_cod_changelog_entry_date
_cod_changelog_entry_text
1
;cod-tools version 3.10.1
Id: cif_fix_AMCSD_atom_labels 10224 2024-08-07 11:09:31Z saulius
;
2024-08-07T19:40:04+03:00
;Changed the following '_atom_site_label' values:
the first duplicated label 'Au12'  converted to 'Au12_1'
duplicated label 'Au12' at index 25 converted to 'Au12_2'
;
